data_8101589
loop_
_publ_author_name
'Alejandro, Felix'
'Guadalupe, Ana R.'
'Huang, Songping D.'

_publ_section_title
;
Crystal structure of 2,2'-bipyridine-(\h^4^-cycloocta-1,5-diene)
rhodium(I) hexafluorophosphate, (C~18~H~20~N~2~)RhPF~6~
;
_journal_issue 4
_journal_name_full 'Zeitschrift f\"ur Kristallographie - New Crystal Structures'
_journal_page_first 463
_journal_page_last 464
_journal_volume 214
_journal_year 1999
_chemical_formula_sum 'C18 H20 F6 N2 P Rh'
_chemical_formula_weight 512.24
_space_group_IT_number 14
_symmetry_cell_setting monoclinic
_symmetry_space_group_name_Hall '-P 2yn'
_symmetry_space_group_name_H-M 'P 1 21/n 1'
_cell_angle_alpha 90
_cell_angle_beta 98.262(1)
_cell_angle_gamma 90
_cell_formula_units_Z 4
_cell_length_a 9.0375(7)
_cell_length_b 11.5621(9)
_cell_length_c 17.714(1)
_cell_measurement_temperature 296(1)
_cell_volume 1831.7(2)
_diffrn_ambient_temperature 273.2
_exptl_crystal_density_diffrn 1.857
_refine_ls_R_factor_obs 0.0349
_refine_ls_wR_factor_obs 0.0373
_cod_original_sg_symbol_H-M 'P 21/n'
_cod_database_code 8101589

loop_
_symmetry_equiv_pos_as_xyz
'  +x,  +y,  +z'
1/2-x,1/2+y,1/2-z
'  -x,  -y,  -z'
1/2+x,1/2-y,1/2+z

loop_
_atom_site_aniso_label
_atom_site_aniso_U_11
_atom_site_aniso_U_22
_atom_site_aniso_U_33
_atom_site_aniso_U_12
_atom_site_aniso_U_13
_atom_site_aniso_U_23
Rh 0.0303(2) 0.0307(2) 0.0272(2) 0.0045(2) 0.0009(1) -0.0028(2)
P 0.0431(8) 0.0405(8) 0.0405(8) 0.0053(8) 0.0040(6) 0.0020(8)
F(1) 0.118(4) 0.050(2) 0.115(3) 0.037(2) -0.032(3) 0.003(2)
F(2) 0.164(5) 0.122(4) 0.054(3) 0.062(4) -0.009(3) -0.024(3)
F(3) 0.069(3) 0.121(4) 0.145(4) -0.021(3) 0.012(3) 0.041(3)
F(4) 0.080(3) 0.076(3) 0.069(2) 0.034(2) -0.006(2) 0.009(2)
F(5) 0.155(5) 0.100(3) 0.071(3) 0.040(3) -0.010(3) -0.038(3)
F(6) 0.084(4) 0.192(6) 0.193(6) -0.065(4) 0.010(4) 0.096(5)
N(1) 0.033(2) 0.033(2) 0.032(2) 0.002(2) 0.006(2) 0.000(2)
N(2) 0.031(2) 0.035(2) 0.029(2) 0.002(2) 0.003(2) 0.000(2)
C(1) 0.041(3) 0.043(3) 0.044(3) 0.010(3) 0.007(3) -0.005(3)
C(2) 0.036(3) 0.041(3) 0.052(4) 0.005(3) 0.011(3) -0.004(3)
C(3) 0.031(3) 0.050(4) 0.060(4) 0.009(3) 0.012(3) 0.005(3)
C(4) 0.030(3) 0.047(3) 0.041(3) 0.006(2) 0.002(2) 0.006(3)
C(5) 0.030(3) 0.031(3) 0.030(3) -0.003(2) 0.005(2) 0.001(2)
C(6) 0.031(3) 0.037(3) 0.026(2) -0.004(2) 0.005(2) 0.002(2)
C(7) 0.041(3) 0.046(3) 0.033(3) -0.001(3) -0.003(2) -0.001(3)
C(8) 0.054(4) 0.054(4) 0.031(3) -0.005(3) -0.007(3) -0.003(3)
C(9) 0.057(4) 0.041(3) 0.034(3) -0.002(3) 0.004(3) -0.009(3)
C(10) 0.047(4) 0.044(3) 0.038(3) 0.006(3) 0.003(3) -0.004(3)
C(11) 0.041(3) 0.036(3) 0.053(3) -0.001(3) -0.002(3) -0.018(3)
C(12) 0.041(3) 0.044(3) 0.033(3) 0.008(3) -0.005(2) -0.011(2)
C(13) 0.075(5) 0.067(4) 0.041(4) 0.031(4) -0.005(3) 0.000(3)
C(14) 0.093(5) 0.057(4) 0.041(4) 0.031(4) -0.002(3) 0.007(3)
C(15) 0.042(3) 0.042(3) 0.035(3) 0.016(3) 0.000(2) -0.004(3)
C(16) 0.031(3) 0.047(3) 0.046(3) 0.009(3) 0.007(3) -0.002(3)
C(17) 0.051(4) 0.081(5) 0.116(6) -0.022(4) 0.031(4) -0.041(5)
C(18) 0.045(4) 0.065(5) 0.141(7) -0.016(4) 0.017(4) -0.036(5)

loop_
_atom_site_label
_atom_site_fract_x
_atom_site_fract_y
_atom_site_fract_z
_atom_site_U_iso_or_equiv
_atom_site_occupancy
_atom_site_refinement_flags
_atom_site_thermal_displace_type
_atom_site_calc_flag
_atom_site_calc_attached_atom
Rh 0.25589(4) 0.30721(3) 0.41591(2) 0.0297(1) 1.000 . Uani d ?
P 0.0731(2) 0.1875(1) 0.66301(8) 0.0416(4) 1.000 . Uani d ?
F(1) -0.0374(5) 0.2810(3) 0.6224(3) 0.099(2) 1.000 . Uani d ?
F(2) 0.0639(6) 0.1211(4) 0.5856(2) 0.116(2) 1.000 . Uani d ?
F(3) -0.0667(5) 0.1135(4) 0.6799(3) 0.112(2) 1.000 . Uani d ?
F(4) 0.1778(4) 0.0904(3) 0.7047(2) 0.076(1) 1.000 . Uani d ?
F(5) 0.0755(6) 0.2483(4) 0.7418(2) 0.112(2) 1.000 . Uani d ?
F(6) 0.2096(5) 0.2555(6) 0.6480(3) 0.157(3) 1.000 . Uani d ?
N(1) 0.4509(4) 0.2065(3) 0.4339(2) 0.032(1) 1.000 . Uani d ?
N(2) 0.3645(4) 0.3768(3) 0.5180(2) 0.032(1) 1.000 . Uani d ?
C(1) 0.4907(6) 0.1220(5) 0.3886(3) 0.043(2) 1.000 . Uani d ?
C(2) 0.6105(6) 0.0493(5) 0.4099(3) 0.043(2) 1.000 . Uani d ?
C(3) 0.6936(6) 0.0641(5) 0.4807(3) 0.046(2) 1.000 . Uani d ?
C(4) 0.6581(6) 0.1524(5) 0.5270(3) 0.040(2) 1.000 . Uani d ?
C(5) 0.5363(5) 0.2239(4) 0.5022(3) 0.030(1) 1.000 . Uani d ?
C(6) 0.4915(5) 0.3229(4) 0.5479(3) 0.031(1) 1.000 . Uani d ?
C(7) 0.5741(6) 0.3589(5) 0.6152(3) 0.041(2) 1.000 . Uani d ?
C(8) 0.5266(6) 0.4513(5) 0.6540(3) 0.047(2) 1.000 . Uani d ?
C(9) 0.3965(6) 0.5064(5) 0.6245(3) 0.044(2) 1.000 . Uani d ?
C(10) 0.3195(6) 0.4667(5) 0.5572(3) 0.043(2) 1.000 . Uani d ?
C(11) 0.1310(6) 0.1848(5) 0.3416(3) 0.044(2) 1.000 . Uani d ?
C(12) 0.1901(6) 0.2680(5) 0.2984(3) 0.040(2) 1.000 . Uani d ?
C(13) 0.0981(7) 0.3642(6) 0.2564(3) 0.062(2) 1.000 . Uani d ?
C(14) 0.0523(8) 0.4581(5) 0.3040(3) 0.065(2) 1.000 . Uani d ?
C(15) 0.0957(6) 0.4427(5) 0.3896(3) 0.040(2) 1.000 . Uani d ?
C(16) 0.0371(6) 0.3599(5) 0.4326(3) 0.041(2) 1.000 . Uani d ?
C(17) -0.0772(7) 0.2727(6) 0.4001(5) 0.081(3) 1.000 . Uani d ?
C(18) -0.0302(7) 0.1798(6) 0.3562(5) 0.083(3) 1.000 . Uani d ?
H(1) 0.4371 0.1322 0.3326 0.052 1.000 . Uiso c ?
H(2) 0.6362 -0.0256 0.3737 0.052 1.000 . Uiso c ?
H(3) 0.7928 0.0154 0.5047 0.052 1.000 . Uiso c ?
H(4) 0.7160 0.1659 0.5836 0.052 1.000 . Uiso c ?
H(5) 0.6695 0.3107 0.6318 0.052 1.000 . Uiso c ?
H(6) 0.5802 0.4735 0.7026 0.052 1.000 . Uiso c ?
H(7) 0.3611 0.5779 0.6486 0.052 1.000 . Uiso c ?
H(8) 0.2232 0.5102 0.5331 0.052 1.000 . Uiso c ?
H(9) 0.1811 0.0990 0.3477 0.052 1.000 . Uiso c ?
H(10) 0.2938 0.2505 0.2776 0.052 1.000 . Uiso c ?
H(11) 0.1552 0.3973 0.2209 0.075 1.000 . Uiso c ?
H(12) 0.0098 0.3305 0.2296 0.075 1.000 . Uiso c ?
H(13) 0.0968 0.5279 0.2897 0.078 1.000 . Uiso c ?
H(14) -0.0535 0.4650 0.2938 0.078 1.000 . Uiso c ?
H(15) 0.1491 0.5174 0.4239 0.052 1.000 . Uiso c ?
H(16) 0.0459 0.3578 0.4890 0.052 1.000 . Uiso c ?
H(17) -0.1188 0.2398 0.4411 0.098 1.000 . Uiso c ?
H(18) -0.1526 0.3134 0.3674 0.098 1.000 . Uiso c ?
H(19) -0.0427 0.1100 0.3832 0.099 1.000 . Uiso c ?
H(20) -0.0926 0.1785 0.3086 0.099 1.000 . Uiso c ?

loop_
_geom_bond_atom_site_label_1
_geom_bond_atom_site_label_2
_geom_bond_distance
_geom_bond_site_symmetry_1
_geom_bond_site_symmetry_2
_geom_bond_publ_flag
Rh N(1) 2.098(4) . . yes
Rh N(2) 2.091(4) . . yes
Rh C(11) 2.140(5) . . yes
Rh C(12) 2.130(5) . . yes
Rh C(15) 2.138(5) . . yes
Rh C(16) 2.130(5) . . yes
P F(1) 1.573(4) . . yes
P F(2) 1.564(4) . . yes
P F(3) 1.589(4) . . yes
P F(4) 1.582(4) . . yes
P F(5) 1.561(4) . . yes
P F(6) 1.518(4) . . yes
N(1) C(1) 1.345(6) . . yes
N(1) C(5) 1.354(6) . . yes
N(2) C(6) 1.345(6) . . yes
N(2) C(10) 1.345(6) . . yes
C(1) C(2) 1.380(7) . . yes
C(1) H(1) 1.05 . . no
C(2) C(3) 1.375(7) . . yes
C(2) H(2) 1.12 . . no
C(3) C(4) 1.377(7) . . yes
C(3) H(3) 1.09 . . no
C(4) C(5) 1.396(7) . . yes
C(4) H(4) 1.07 . . no
C(5) C(6) 1.491(6) . . yes
C(6) C(7) 1.377(6) . . yes
C(7) C(8) 1.372(7) . . yes
C(7) H(5) 1.03 . . no
C(8) C(9) 1.372(7) . . yes
C(8) H(6) 0.96 . . no
C(9) C(10) 1.370(7) . . yes
C(9) H(7) 1.00 . . no
C(10) H(8) 1.04 . . no
C(11) C(12) 1.383(7) . . yes
C(11) C(18) 1.518(8) . . yes
C(11) H(9) 1.09 . . no
C(12) C(13) 1.519(8) . . yes
C(12) H(10) 1.07 . . no
C(13) C(14) 1.470(8) . . yes
C(13) H(11) 0.95 . . no
C(13) H(12) 0.95 . . no
C(14) C(15) 1.521(7) . . yes
C(14) H(13) 0.95 . . no
C(14) H(14) 0.95 . . no
C(15) C(16) 1.376(7) . . yes
C(15) H(15) 1.12 . . no
C(16) C(17) 1.498(8) . . yes
C(16) H(16) 0.99 . . no
C(17) C(18) 1.426(9) . . yes
C(17) H(17) 0.94 . . no
C(17) H(18) 0.95 . . no
C(18) H(19) 0.95 . . no
C(18) H(20) 0.95 . . no
